data_9005265
loop_
_publ_author_name
'Kimata, M.'
'Shimizu, M.'
'Saito, S.'

_publ_section_title
;
 High-temperature crystal structure of sanidine
 Part II. The crystal structure of sanidine at 935 C
 Sample: T = 935 C, feldspar
;
_journal_name_full 'European Journal of Mineralogy'
_journal_page_first 15
_journal_page_last 24
_journal_volume 8
_journal_year 1996
_chemical_formula_sum 'Al Ba0.014 Fe0.003 K0.789 Na0.16 O8 Si3'
_chemical_name_mineral Sanidine
_space_group_IT_number 12
_symmetry_space_group_name_Hall '-C 2y'
_symmetry_space_group_name_H-M 'C 1 2/m 1'
_cell_angle_alpha 90
_cell_angle_beta 115.73
_cell_angle_gamma 90
_cell_formula_units_Z 4
_cell_length_a 8.677
_cell_length_b 13.016
_cell_length_c 7.184
_cell_volume 730.913
_database_code_amcsd 0006611
_diffrn_ambient_temperature 1208.15
_exptl_crystal_density_diffrn 2.507
_cod_original_formula_sum 'K.789 Na.16 Ba.014 Fe.003 (Al Si3) O8'
_cod_database_code 9005265

loop_
_space_group_symop_operation_xyz
x,y,z
1/2+x,1/2+y,z
x,-y,z
1/2+x,1/2-y,z
-x,y,-z
1/2-x,1/2+y,-z
-x,-y,-z
1/2-x,1/2-y,-z

loop_
_atom_site_aniso_label
_atom_site_aniso_U_11
_atom_site_aniso_U_22
_atom_site_aniso_U_33
_atom_site_aniso_U_12
_atom_site_aniso_U_13
_atom_site_aniso_U_23
K 0.07961 0.12282 0.10951 0.00000 0.03293 0.00000
Na 0.07961 0.12282 0.10951 0.00000 0.03293 0.00000
Ba 0.07961 0.12282 0.10951 0.00000 0.03293 0.00000
Fe 0.07961 0.12282 0.10951 0.00000 0.03293 0.00000
AlT1 0.04036 0.03013 0.02546 -0.00639 0.01369 -0.00192
SiT1 0.04036 0.03013 0.02546 -0.00639 0.01369 -0.00192
AlT2 0.03622 0.02094 0.03251 -0.00124 0.01210 -0.00021
SiT2 0.03622 0.02094 0.03251 -0.00124 0.01210 -0.00021
OA1 0.08447 0.04952 0.03666 0.00000 0.02840 0.00000
OA2 0.05674 0.02506 0.06476 0.00000 0.01681 0.00000
OB 0.06206 0.07278 0.07197 -0.00984 0.03811 0.00243
OC 0.05228 0.03210 0.06257 -0.00783 0.01589 -0.00243
OD 0.06324 0.05965 0.03985 0.01103 0.00600 0.00687

loop_
_atom_site_label
_atom_site_fract_x
_atom_site_fract_y
_atom_site_fract_z
_atom_site_occupancy
_atom_site_U_iso_or_equiv
_atom_site_type_symbol
_atom_site_attached_hydrogens
K 0.29050 0.00000 0.14080 0.78900 0.10688 K 0
Na 0.29050 0.00000 0.14080 0.16000 0.10688 Na 0
Ba 0.29050 0.00000 0.14080 0.01400 0.10688 Ba 0
Fe 0.29050 0.00000 0.14080 0.00300 0.10688 Fe 0
AlT1 0.01040 0.18540 0.22440 0.28000 0.03221 Al 0
SiT1 0.01040 0.18540 0.22440 0.72000 0.03221 Si 0
AlT2 0.71250 0.11830 0.34630 0.22000 0.03090 Al 0
SiT2 0.71250 0.11830 0.34630 0.78000 0.03090 Si 0
OA1 0.00000 0.14780 0.00000 1.00000 0.05614 O 0
OA2 0.63980 0.00000 0.28550 1.00000 0.05227 O 0
OB 0.83070 0.14830 0.22940 1.00000 0.06572 O 0
OC 0.03750 0.31000 0.26240 1.00000 0.05221 O 0
OD 0.17710 0.12570 0.40400 1.00000 0.06010 O 0

loop_
_cod_changelog_entry_id
_cod_changelog_entry_author
_cod_changelog_entry_date
_cod_changelog_entry_text
1
;cod-tools version 3.8.0
Id: cif_guess_AMCSD_atom_types 9581 2023-05-17 12:35:41Z saulius
;
2023-05-23T09:14:35+03:00
;Derived atom types and hydrogen counts
from atom names that follow the AMCSD naming convention
(Wat == water, O-H == hydroxyl).
;

loop_
_cod_related_entry_id
_cod_related_entry_database
_cod_related_entry_code
1 AMCSD 0006611
